data_4517456
loop_
_publ_author_name
'Chen, Jun-Bo'
'Xu, Man'
'Zhang, Jun-Qi'
'Sun, Bing-Bing'
'Hu, Jia-Ming'
'Yu, Jie-Qiang'
'Wang, Xing-Wang'
'Xia, Yuanzhi'
'Wang, Zheng'

_publ_section_title
;
 Modular Chiral Bisoxalamide--Copper-Catalyzed Asymmetric Oxo-Diels--Alder
 Reaction: Carbonyl Coordination for High Enantio- and Diastereocontrols
;
_journal_name_full 'ACS Catalysis'
_journal_page_first 3556
_journal_paper_doi 10.1021/acscatal.9b05606
_journal_year 2020
_chemical_absolute_configuration unk
_chemical_formula_moiety 'C H2 Cl2, 2(C30 H42 N4 O4)'
_chemical_formula_sum 'C61 H86 Cl2 N8 O8'
_chemical_formula_weight 1130.27
_space_group_crystal_system monoclinic
_space_group_IT_number 4
_space_group_name_Hall 'P 2yb'
_space_group_name_H-M_alt 'P 1 21 1'
_atom_sites_solution_hydrogens geom
_atom_sites_solution_primary dual
_audit_creation_date 2019-03-06
_audit_creation_method
;
Olex2 1.2
(compiled 2018.05.29 svn.r3508 for OlexSys, GUI svn.r5506)
;
_cell_angle_alpha 90
_cell_angle_beta 93.8760(10)
_cell_angle_gamma 90
_cell_formula_units_Z 2
_cell_length_a 12.5285(4)
_cell_length_b 16.5970(6)
_cell_length_c 14.9439(5)
_cell_measurement_reflns_used 9963
_cell_measurement_temperature 120(2)
_cell_measurement_theta_max 27.20
_cell_measurement_theta_min 2.39
_cell_volume 3100.26(18)
_computing_molecular_graphics 'Olex2 (Dolomanov et al., 2009)'
_computing_publication_material 'Olex2 (Dolomanov et al., 2009)'
_computing_structure_refinement 'ShelXL (Sheldrick, 2015)'
_computing_structure_solution 'ShelXT (Sheldrick, 2015)'
_diffrn_ambient_temperature 120.01
_diffrn_measured_fraction_theta_full 0.998
_diffrn_measured_fraction_theta_max 0.998
_diffrn_measurement_device_type 'CCD area detector'
_diffrn_measurement_method 'phi and omega scans'
_diffrn_radiation_monochromator graphite
_diffrn_radiation_type MoK\a
_diffrn_radiation_wavelength 0.71073
_diffrn_reflns_av_R_equivalents 0.0649
_diffrn_reflns_av_unetI/netI 0.0611
_diffrn_reflns_Laue_measured_fraction_full 0.998
_diffrn_reflns_Laue_measured_fraction_max 0.998
_diffrn_reflns_limit_h_max 16
_diffrn_reflns_limit_h_min -15
_diffrn_reflns_limit_k_max 21
_diffrn_reflns_limit_k_min -21
_diffrn_reflns_limit_l_max 19
_diffrn_reflns_limit_l_min -19
_diffrn_reflns_number 53637
_diffrn_reflns_point_group_measured_fraction_full 0.998
_diffrn_reflns_point_group_measured_fraction_max 0.995
_diffrn_reflns_theta_full 25.242
_diffrn_reflns_theta_max 27.489
_diffrn_reflns_theta_min 1.629
_exptl_absorpt_coefficient_mu 0.163
_exptl_absorpt_correction_type none
_exptl_crystal_colour colourless
_exptl_crystal_colour_primary colourless
_exptl_crystal_density_diffrn 1.211
_exptl_crystal_description block
_exptl_crystal_F_000 1212
_exptl_crystal_size_max 0.3
_exptl_crystal_size_mid 0.22
_exptl_crystal_size_min 0.18
_refine_diff_density_max 0.571
_refine_diff_density_min -0.582
_refine_diff_density_rms 0.049
_refine_ls_abs_structure_details
;
 Flack x determined using 4384 quotients [(I+)-(I-)]/[(I+)+(I-)]
 (Parsons, Flack and Wagner, Acta Cryst. B69 (2013) 249-259).
;
_refine_ls_abs_structure_Flack 0.05(4)
_refine_ls_extinction_method none
_refine_ls_goodness_of_fit_ref 1.030
_refine_ls_hydrogen_treatment constr
_refine_ls_matrix_type full
_refine_ls_number_parameters 740
_refine_ls_number_reflns 14166
_refine_ls_number_restraints 15
_refine_ls_restrained_S_all 1.052
_refine_ls_R_factor_all 0.0770
_refine_ls_R_factor_gt 0.0517
_refine_ls_shift/su_max 0.000
_refine_ls_shift/su_mean 0.000
_refine_ls_structure_factor_coef Fsqd
_refine_ls_weighting_details 'w=1/[\s^2^(Fo^2^)+(0.0403P)^2^+1.6150P] where P=(Fo^2^+2Fc^2^)/3'
_refine_ls_weighting_scheme calc
_refine_ls_wR_factor_gt 0.1089
_refine_ls_wR_factor_ref 0.1252
_reflns_Friedel_coverage 0.927
_reflns_Friedel_fraction_full 0.997
_reflns_Friedel_fraction_max 0.992
_reflns_number_gt 11185
_reflns_number_total 14166
_reflns_threshold_expression 'I > 2\s(I)'
_cod_data_source_file cs9b05606_si_003.cif
_cod_data_source_block 20181112b
_cod_database_code 4517456
_shelx_shelxl_version_number 2018/3
_shelx_space_group_comment
;
The symmetry employed for this shelxl refinement is uniquely defined
by the following loop, which should always be used as a source of
symmetry information in preference to the above space-group names.
They are only intended as comments.
;
_shelx_estimated_absorpt_t_max 0.971
_shelx_estimated_absorpt_t_min 0.953
_olex2_refinement_description
;
1. Fixed Uiso
 At 1.2 times of:
  All C(H) groups, All C(H,H) groups, All N(H) groups
 At 1.5 times of:
  All C(H,H,H) groups, All C(H,H,H,H,H,H) groups
2. Restrained distances
 C42A-C41 \\sim C42-C41
 with sigma of 0.02
 N6-C44A \\sim N6-C44
 with sigma of 0.02
 C45-C44A \\sim C45-C44 \\sim C46-C44
 with sigma of 0.02
 C45-C46 \\sim C45-C46A
 with sigma of 0.02
 N6-C46 \\sim N6-C46A
 with sigma of 0.02
 C40-C44 \\sim C40-C44A
 with sigma of 0.02
3. Uiso/Uaniso restraints and constraints
Uanis(C42A) = Uanis(C42)
Uanis(C46A) = Uanis(C46)
Uanis(C44A) = Uanis(C44)
4. Rigid body (RIGU) restrains
 C44, C44A, C46A, C46, C42A, C42
 with sigma for 1-2 distances of 0.004 and sigma for 1-3 distances of 0.004
5. Others
 Sof(H41A)=Sof(C44A)=Sof(H44A)=Sof(H45D)=Sof(H45E)=Sof(H45F)=Sof(C42A)=
 Sof(H42D)=Sof(H42E)=Sof(H42F)=Sof(C46A)=Sof(H46D)=Sof(H46E)=Sof(H46F)=1-FVAR(1)
 Sof(H41)=Sof(C42)=Sof(H42A)=Sof(H42B)=Sof(H42C)=Sof(H45A)=Sof(H45B)=Sof(H45C)=
 Sof(C46)=Sof(H46A)=Sof(H46B)=Sof(H46C)=Sof(C44)=Sof(H44)=FVAR(1)
6.a Ternary CH refined with riding coordinates:
 C1(H1A), C2(H2), C11(H11), C14(H14), C25(H25), C28(H28), C31(H31), C32(H32),
 C41(H41), C41(H41A), C44A(H44A), C55(H55), C58(H58), C44(H44)
6.b Secondary CH2 refined with riding coordinates:
 C61(H61A,H61B)
6.c Aromatic/amide H refined with riding coordinates:
 N1(H1), N3(H3), C4(H4), C5(H5A), C6(H6), C7(H7A), C8(H8), C18(H18), C19(H19),
 C20(H20), C21(H21), C22(H22), N5(H5), N7(H7), C34(H34), C35(H35), C36(H36),
 C37(H37), C38(H38), C48(H48), C49(H49), C50(H50), C51(H51), C52(H52)
6.d Idealised Me refined as rotating group:
 C12(H12A,H12B,H12C), C13(H13A,H13B,H13C), C15(H15A,H15B,H15C), C16(H16A,H16B,
 H16C), C26(H26A,H26B,H26C), C27(H27A,H27B,H27C), C29(H29A,H29B,H29C), C30(H30A,
 H30B,H30C), C42(H42A,H42B,H42C), C43(H43A,H43B,H43C), C45(H45D,H45E,H45F),
 C45(H45A,H45B,H45C), C46(H46A,H46B,H46C), C56(H56A,H56B,H56C), C57(H57A,H57B,
 H57C), C59(H59A,H59B,H59C), C60(H60A,H60B,H60C), C42A(H42D,H42E,H42F),
 C46A(H46D,H46E,H46F)
;
_olex2_submission_special_instructions 'No special instructions were received'

loop_
_space_group_symop_operation_xyz
'x, y, z'
'-x, y+1/2, -z'

loop_
_atom_site_label
_atom_site_type_symbol
_atom_site_fract_x
_atom_site_fract_y
_atom_site_fract_z
_atom_site_U_iso_or_equiv
_atom_site_adp_type
_atom_site_occupancy
_atom_site_site_symmetry_order
_atom_site_calc_flag
_atom_site_refinement_flags_posn
_atom_site_refinement_flags_adp
_atom_site_refinement_flags_occupancy
_atom_site_disorder_assembly
_atom_site_disorder_group
Cl1 Cl 0.3733(2) 0.97828(15) 0.71585(14) 0.1292(10) Uani 1 1 d . . . . .
Cl2 Cl 0.18058(17) 0.94925(12) 0.6013(2) 0.1262(9) Uani 1 1 d . . . . .
C61 C 0.3135(6) 0.9650(7) 0.6116(5) 0.119(3) Uani 1 1 d . . . . .
H61A H 0.328937 1.013106 0.575564 0.143 Uiso 1 1 calc R . . . .
H61B H 0.348425 0.918513 0.583994 0.143 Uiso 1 1 calc R . . . .
O1 O 0.12688(18) 0.60296(16) 1.11304(15) 0.0267(5) Uani 1 1 d . . . . .
O2 O -0.0454(2) 0.67418(15) 0.9726(2) 0.0383(7) Uani 1 1 d . . . . .
O3 O 0.36733(18) 0.49895(14) 0.67814(15) 0.0242(5) Uani 1 1 d . . . . .
O4 O 0.52958(18) 0.53722(16) 0.85398(16) 0.0277(5) Uani 1 1 d . . . . .
N1 N 0.17961(19) 0.61029(16) 0.97046(17) 0.0182(5) Uani 1 1 d . . . . .
H1 H 0.158360 0.612196 0.913155 0.022 Uiso 1 1 calc R . . . .
N2 N -0.0660(2) 0.53879(17) 0.99028(19) 0.0231(6) Uani 1 1 d . . . . .
N3 N 0.3494(2) 0.54580(17) 0.86167(17) 0.0194(6) Uani 1 1 d . . . . .
H3 H 0.287573 0.549358 0.830352 0.023 Uiso 1 1 calc R . . . .
N4 N 0.4590(2) 0.61773(18) 0.67531(18) 0.0239(6) Uani 1 1 d . . . . .
C1 C 0.2935(2) 0.6136(2) 0.9967(2) 0.0191(6) Uani 1 1 d . . . . .
H1A H 0.301065 0.609088 1.063582 0.023 Uiso 1 1 calc R . . . .
C2 C 0.3504(2) 0.5394(2) 0.9587(2) 0.0186(6) Uani 1 1 d . . . . .
H2 H 0.426802 0.541086 0.982736 0.022 Uiso 1 1 calc R . . . .
C3 C 0.3436(3) 0.6941(2) 0.9723(2) 0.0216(7) Uani 1 1 d . . . . .
C4 C 0.4539(3) 0.7025(2) 0.9726(2) 0.0275(8) Uani 1 1 d . . . . .
H4 H 0.498556 0.657164 0.985617 0.033 Uiso 1 1 calc R . . . .
C5 C 0.4998(3) 0.7762(2) 0.9543(3) 0.0312(8) Uani 1 1 d . . . . .
H5A H 0.575448 0.780755 0.954579 0.037 Uiso 1 1 calc R . . . .
C6 C 0.4372(3) 0.8421(2) 0.9359(3) 0.0402(10) Uani 1 1 d . . . . .
H6 H 0.468695 0.892596 0.923340 0.048 Uiso 1 1 calc R . . . .
C7 C 0.3281(4) 0.8346(3) 0.9357(4) 0.0603(15) Uani 1 1 d . . . . .
H7A H 0.283986 0.880318 0.923342 0.072 Uiso 1 1 calc R . . . .
C8 C 0.2814(3) 0.7612(2) 0.9534(4) 0.0459(12) Uani 1 1 d . . . . .
H8 H 0.205743 0.757074 0.952393 0.055 Uiso 1 1 calc R . . . .
C9 C 0.1060(2) 0.60438(19) 1.0316(2) 0.0188(6) Uani 1 1 d . . . . .
C10 C -0.0099(3) 0.6075(2) 0.9937(2) 0.0229(7) Uani 1 1 d . . . . .
C11 C -0.1818(3) 0.5392(2) 0.9607(2) 0.0282(8) Uani 1 1 d . . . . .
H11 H -0.206600 0.481974 0.962748 0.034 Uiso 1 1 calc R . . . .
C12 C -0.2486(3) 0.5866(3) 1.0238(3) 0.0460(11) Uani 1 1 d . . . . .
H12A H -0.236587 0.565287 1.084838 0.069 Uiso 1 1 calc GR . . . .
H12B H -0.324558 0.581536 1.004170 0.069 Uiso 1 1 calc GR . . . .
H12C H -0.227793 0.643495 1.023131 0.069 Uiso 1 1 calc GR . . . .
C13 C -0.2001(3) 0.5664(3) 0.8643(3) 0.0455(11) Uani 1 1 d . . . . .
H13A H -0.182081 0.623700 0.859878 0.068 Uiso 1 1 calc GR . . . .
H13B H -0.275403 0.558368 0.844097 0.068 Uiso 1 1 calc GR . . . .
H13C H -0.154721 0.534935 0.826420 0.068 Uiso 1 1 calc GR . . . .
C14 C -0.0155(3) 0.4604(2) 1.0131(3) 0.0304(8) Uani 1 1 d . . . . .
H14 H 0.063631 0.469161 1.016795 0.036 Uiso 1 1 calc R . . . .
C15 C -0.0404(4) 0.3982(3) 0.9396(4) 0.0605(15) Uani 1 1 d . . . . .
H15A H -0.117460 0.387516 0.934269 0.091 Uiso 1 1 calc GR . . . .
H15B H -0.001750 0.348189 0.954720 0.091 Uiso 1 1 calc GR . . . .
H15C H -0.017882 0.419026 0.882415 0.091 Uiso 1 1 calc GR . . . .
C16 C -0.0446(4) 0.4321(3) 1.1053(4) 0.0563(14) Uani 1 1 d . . . . .
H16A H -0.012718 0.468531 1.151273 0.084 Uiso 1 1 calc GR . . . .
H16B H -0.017165 0.377417 1.116175 0.084 Uiso 1 1 calc GR . . . .
H16C H -0.122545 0.432129 1.107708 0.084 Uiso 1 1 calc GR . . . .
C17 C 0.3027(2) 0.4617(2) 0.9912(2) 0.0195(7) Uani 1 1 d . . . . .
C18 C 0.3000(3) 0.4479(2) 1.0831(2) 0.0245(7) Uani 1 1 d . . . . .
H18 H 0.329257 0.487084 1.124116 0.029 Uiso 1 1 calc R . . . .
C19 C 0.2555(3) 0.3784(2) 1.1159(3) 0.0284(8) Uani 1 1 d . . . . .
H19 H 0.253960 0.370452 1.178740 0.034 Uiso 1 1 calc R . . . .
C20 C 0.2133(3) 0.3208(2) 1.0569(3) 0.0288(8) Uani 1 1 d . . . . .
H20 H 0.181865 0.273274 1.078928 0.035 Uiso 1 1 calc R . . . .
C21 C 0.2172(3) 0.3325(2) 0.9653(3) 0.0292(8) Uani 1 1 d . . . . .
H21 H 0.189730 0.292392 0.924732 0.035 Uiso 1 1 calc R . . . .
C22 C 0.2609(3) 0.4025(2) 0.9325(2) 0.0246(7) Uani 1 1 d . . . . .
H22 H 0.262308 0.410218 0.869638 0.030 Uiso 1 1 calc R . . . .
C23 C 0.4394(3) 0.54650(19) 0.8183(2) 0.0201(6) Uani 1 1 d . . . . .
C24 C 0.4193(3) 0.5547(2) 0.7167(2) 0.0205(7) Uani 1 1 d . . . . .
C25 C 0.5179(3) 0.6839(2) 0.7249(2) 0.0305(8) Uani 1 1 d . . . . .
H25 H 0.517213 0.672086 0.790436 0.037 Uiso 1 1 calc R . . . .
C26 C 0.4622(4) 0.7641(2) 0.7076(3) 0.0414(10) Uani 1 1 d . . . . .
H26A H 0.460625 0.776762 0.643504 0.062 Uiso 1 1 calc GR . . . .
H26B H 0.501033 0.806407 0.741928 0.062 Uiso 1 1 calc GR . . . .
H26C H 0.388777 0.760803 0.726278 0.062 Uiso 1 1 calc GR . . . .
C27 C 0.6336(3) 0.6861(3) 0.7011(3) 0.0388(10) Uani 1 1 d . . . . .
H27A H 0.665748 0.632711 0.710960 0.058 Uiso 1 1 calc GR . . . .
H27B H 0.673081 0.725673 0.739141 0.058 Uiso 1 1 calc GR . . . .
H27C H 0.636841 0.701278 0.638016 0.058 Uiso 1 1 calc GR . . . .
C28 C 0.4465(3) 0.6243(2) 0.5758(2) 0.0287(8) Uani 1 1 d . . . . .
H28 H 0.479466 0.676875 0.560165 0.034 Uiso 1 1 calc R . . . .
C29 C 0.3297(3) 0.6289(3) 0.5413(3) 0.0403(10) Uani 1 1 d . . . . .
H29A H 0.294590 0.577385 0.552043 0.061 Uiso 1 1 calc GR . . . .
H29B H 0.325221 0.640389 0.476867 0.061 Uiso 1 1 calc GR . . . .
H29C H 0.294061 0.671960 0.572873 0.061 Uiso 1 1 calc GR . . . .
C30 C 0.5093(3) 0.5594(2) 0.5309(3) 0.0368(9) Uani 1 1 d . . . . .
H30A H 0.583901 0.560504 0.555249 0.055 Uiso 1 1 calc GR . . . .
H30B H 0.506507 0.569345 0.466123 0.055 Uiso 1 1 calc GR . . . .
H30C H 0.478083 0.506592 0.542265 0.055 Uiso 1 1 calc GR . . . .
O5 O -0.03060(18) 0.46470(15) 0.63984(17) 0.0286(5) Uani 1 1 d . . . . .
O6 O 0.1344(2) 0.57220(17) 0.77545(18) 0.0351(6) Uani 1 1 d . . . . .
O7 O 0.38328(19) 0.23126(16) 0.52737(17) 0.0306(6) Uani 1 1 d . . . . .
O8 O 0.5665(2) 0.35252(19) 0.52425(19) 0.0405(7) Uani 1 1 d . . . . .
N5 N 0.1489(2) 0.44148(16) 0.64928(18) 0.0199(6) Uani 1 1 d . . . . .
H5 H 0.212292 0.459798 0.668469 0.024 Uiso 1 1 calc R . . . .
N6 N 0.0392(3) 0.6339(2) 0.6590(3) 0.0455(10) Uani 1 1 d D . . . .
N7 N 0.3333(2) 0.35380(17) 0.57857(18) 0.0206(6) Uani 1 1 d . . . . .
H7 H 0.352521 0.394139 0.614320 0.025 Uiso 1 1 calc R . . . .
N8 N 0.5670(3) 0.3028(2) 0.6666(2) 0.0362(8) Uani 1 1 d . . . . .
C31 C 0.1397(3) 0.36198(19) 0.6070(2) 0.0195(7) Uani 1 1 d . . . . .
H31 H 0.069081 0.362304 0.571487 0.023 Uiso 1 1 calc R . . . .
C32 C 0.2240(3) 0.3518(2) 0.5376(2) 0.0209(7) Uani 1 1 d . . . . .
H32 H 0.213169 0.296776 0.511149 0.025 Uiso 1 1 calc R . . . .
C33 C 0.1328(2) 0.2933(2) 0.6739(2) 0.0208(7) Uani 1 1 d . . . . .
C34 C 0.0522(3) 0.2971(2) 0.7337(2) 0.0258(7) Uani 1 1 d . . . . .
H34 H 0.011286 0.344999 0.737355 0.031 Uiso 1 1 calc R . . . .
C35 C 0.0309(3) 0.2325(2) 0.7876(2) 0.0287(8) Uani 1 1 d . . . . .
H35 H -0.024958 0.236192 0.827385 0.034 Uiso 1 1 calc R . . . .
C36 C 0.0899(3) 0.1625(2) 0.7845(2) 0.0292(8) Uani 1 1 d . . . . .
H36 H 0.074279 0.117706 0.820990 0.035 Uiso 1 1 calc R . . . .
C37 C 0.1718(3) 0.1585(2) 0.7276(3) 0.0377(9) Uani 1 1 d . . . . .
H37 H 0.214341 0.111216 0.726454 0.045 Uiso 1 1 calc R . . . .
C38 C 0.1930(3) 0.2230(2) 0.6718(3) 0.0303(8) Uani 1 1 d . . . . .
H38 H 0.248924 0.218956 0.632156 0.036 Uiso 1 1 calc R . . . .
C39 C 0.0619(3) 0.4866(2) 0.6590(2) 0.0223(7) Uani 1 1 d . . . . .
C40 C 0.0835(3) 0.5699(2) 0.7008(3) 0.0276(8) Uani 1 1 d D . . . .
C41 C -0.0103(3) 0.6280(3) 0.5658(3) 0.0426(10) Uani 1 1 d D . . . .
H41 H 0.004873 0.571271 0.548153 0.051 Uiso 0.550(5) 1 calc R . P A 1
H41A H 0.014496 0.578554 0.535149 0.051 Uiso 0.450(5) 1 calc R . P A 2
C42 C 0.0412(9) 0.6807(6) 0.4897(7) 0.0372(19) Uani 0.550(5) 1 d D U P A 1
H42A H 0.026546 0.737896 0.499531 0.056 Uiso 0.550(5) 1 calc GR . P A 1
H42B H 0.009770 0.664481 0.430586 0.056 Uiso 0.550(5) 1 calc GR . P A 1
H42C H 0.118667 0.671853 0.492474 0.056 Uiso 0.550(5) 1 calc GR . P A 1
C43 C -0.1317(3) 0.6310(3) 0.5637(3) 0.0416(10) Uani 1 1 d . . . . .
H43A H -0.157248 0.590398 0.604807 0.062 Uiso 1 1 calc GR . . . .
H43B H -0.161730 0.619974 0.502695 0.062 Uiso 1 1 calc GR . . . .
H43C H -0.154438 0.684619 0.582331 0.062 Uiso 1 1 calc GR . . . .
C44A C 0.0335(7) 0.7045(5) 0.7334(7) 0.0305(14) Uani 0.450(5) 1 d D U P A 2
H44A H 0.038379 0.680151 0.794793 0.037 Uiso 0.450(5) 1 calc R . P A 2
C45 C 0.1472(4) 0.7515(3) 0.7159(4) 0.0560(13) Uani 1 1 d D . . . .
H45D H 0.206835 0.713423 0.723591 0.084 Uiso 0.450(5) 1 calc GR . P A 2
H45E H 0.158249 0.795765 0.758961 0.084 Uiso 0.450(5) 1 calc GR . P A 2
H45F H 0.143533 0.773188 0.654744 0.084 Uiso 0.450(5) 1 calc GR . P A 2
H45A H 0.186181 0.713446 0.756130 0.084 Uiso 0.550(5) 1 calc GR . P A 1
H45B H 0.137224 0.802390 0.747590 0.084 Uiso 0.550(5) 1 calc GR . P A 1
H45C H 0.188119 0.761437 0.663371 0.084 Uiso 0.550(5) 1 calc GR . P A 1
C46 C -0.0269(6) 0.7191(5) 0.7676(5) 0.0371(13) Uani 0.550(5) 1 d D U P A 1
H46A H -0.097224 0.696235 0.749749 0.056 Uiso 0.550(5) 1 calc GR . P A 1
H46B H -0.035434 0.774742 0.787816 0.056 Uiso 0.550(5) 1 calc GR . P A 1
H46C H 0.007354 0.687017 0.816599 0.056 Uiso 0.550(5) 1 calc GR . P A 1
C47 C 0.2122(3) 0.4115(2) 0.4591(2) 0.0262(7) Uani 1 1 d . . . . .
C48 C 0.1159(3) 0.4486(3) 0.4331(2) 0.0358(9) Uani 1 1 d . . . . .
H48 H 0.054770 0.438263 0.465676 0.043 Uiso 1 1 calc R . . . .
C49 C 0.1073(4) 0.5006(3) 0.3601(3) 0.0478(11) Uani 1 1 d . . . . .
H49 H 0.040708 0.525584 0.343478 0.057 Uiso 1 1 calc R . . . .
C50 C 0.1948(4) 0.5162(3) 0.3117(3) 0.0471(11) Uani 1 1 d . . . . .
H50 H 0.188938 0.551849 0.261895 0.056 Uiso 1 1 calc R . . . .
C51 C 0.2903(4) 0.4796(3) 0.3363(3) 0.0412(10) Uani 1 1 d . . . . .
H51 H 0.350917 0.490062 0.303189 0.049 Uiso 1 1 calc R . . . .
C52 C 0.2997(3) 0.4274(2) 0.4093(2) 0.0313(8) Uani 1 1 d . . . . .
H52 H 0.366506 0.402268 0.425220 0.038 Uiso 1 1 calc R . . . .
C53 C 0.4054(3) 0.2962(2) 0.5636(2) 0.0238(7) Uani 1 1 d . . . . .
C54 C 0.5216(3) 0.3194(2) 0.5859(2) 0.0290(8) Uani 1 1 d . . . . .
C55 C 0.6798(3) 0.3279(3) 0.6909(3) 0.0527(13) Uani 1 1 d . . . . .
H55 H 0.696012 0.312306 0.755032 0.063 Uiso 1 1 calc R . . . .
C56 C 0.6925(4) 0.4196(4) 0.6861(4) 0.0671(17) Uani 1 1 d . . . . .
H56A H 0.677277 0.437585 0.624079 0.101 Uiso 1 1 calc GR . . . .
H56B H 0.765886 0.434444 0.706319 0.101 Uiso 1 1 calc GR . . . .
H56C H 0.642373 0.445351 0.724773 0.101 Uiso 1 1 calc GR . . . .
C57 C 0.7589(4) 0.2829(4) 0.6365(4) 0.0704(18) Uani 1 1 d . . . . .
H57A H 0.752561 0.224874 0.647267 0.106 Uiso 1 1 calc GR . . . .
H57B H 0.831765 0.300585 0.654679 0.106 Uiso 1 1 calc GR . . . .
H57C H 0.743257 0.294116 0.572620 0.106 Uiso 1 1 calc GR . . . .
C58 C 0.5070(4) 0.2618(3) 0.7341(3) 0.0465(11) Uani 1 1 d . . . . .
H58 H 0.435525 0.247532 0.704535 0.056 Uiso 1 1 calc R . . . .
C59 C 0.4867(5) 0.3174(3) 0.8118(3) 0.0689(17) Uani 1 1 d . . . . .
H59A H 0.554063 0.327381 0.847277 0.103 Uiso 1 1 calc GR . . . .
H59B H 0.435425 0.292109 0.849830 0.103 Uiso 1 1 calc GR . . . .
H59C H 0.457417 0.368614 0.788545 0.103 Uiso 1 1 calc GR . . . .
C60 C 0.5610(6) 0.1826(4) 0.7647(4) 0.0744(18) Uani 1 1 d . . . . .
H60A H 0.576673 0.150603 0.711973 0.112 Uiso 1 1 calc GR . . . .
H60B H 0.513053 0.152109 0.801285 0.112 Uiso 1 1 calc GR . . . .
H60C H 0.627800 0.194325 0.800202 0.112 Uiso 1 1 calc GR . . . .
C42A C 0.0277(12) 0.7019(7) 0.5222(9) 0.0372(19) Uani 0.450(5) 1 d D U P A 2
H42D H 0.006870 0.749315 0.556058 0.056 Uiso 0.450(5) 1 calc GR . P A 2
H42E H -0.004478 0.705119 0.460711 0.056 Uiso 0.450(5) 1 calc GR . P A 2
H42F H 0.105759 0.700132 0.521135 0.056 Uiso 0.450(5) 1 calc GR . P A 2
C46A C -0.0639(7) 0.7557(6) 0.7220(6) 0.0371(13) Uani 0.450(5) 1 d D U P A 2
H46D H -0.068377 0.779689 0.661927 0.056 Uiso 0.450(5) 1 calc GR . P A 2
H46E H -0.059889 0.798636 0.767170 0.056 Uiso 0.450(5) 1 calc GR . P A 2
H46F H -0.127453 0.722653 0.729387 0.056 Uiso 0.450(5) 1 calc GR . P A 2
C44 C 0.0434(6) 0.7179(4) 0.6871(5) 0.0305(14) Uani 0.550(5) 1 d D U P A 1
H44 H 0.009285 0.752171 0.638024 0.037 Uiso 0.550(5) 1 calc R . P A 1

loop_
_atom_site_aniso_label
_atom_site_aniso_U_11
_atom_site_aniso_U_22
_atom_site_aniso_U_33
_atom_site_aniso_U_23
_atom_site_aniso_U_13
_atom_site_aniso_U_12
Cl1 0.166(2) 0.1286(18) 0.0899(13) -0.0180(12) -0.0158(13) 0.0991(17)
Cl2 0.0906(13) 0.0717(12) 0.215(3) 0.0137(15) 0.0046(15) 0.0052(10)
C61 0.078(5) 0.208(10) 0.075(5) -0.015(6) 0.035(4) 0.025(6)
O1 0.0224(12) 0.0394(14) 0.0186(12) 0.0011(10) 0.0029(9) 0.0013(11)
O2 0.0223(13) 0.0248(14) 0.066(2) 0.0039(13) -0.0111(12) 0.0026(11)
O3 0.0235(12) 0.0267(12) 0.0225(12) -0.0058(10) 0.0032(9) -0.0070(10)
O4 0.0171(12) 0.0415(14) 0.0247(13) -0.0029(11) 0.0027(9) -0.0008(11)
N1 0.0149(13) 0.0235(13) 0.0163(13) -0.0012(11) 0.0009(10) 0.0006(11)
N2 0.0152(13) 0.0230(14) 0.0309(16) 0.0001(13) -0.0007(11) 0.0012(11)
N3 0.0148(12) 0.0278(15) 0.0156(13) -0.0024(11) 0.0012(10) 0.0007(11)
N4 0.0287(15) 0.0255(15) 0.0180(14) -0.0019(12) 0.0053(11) -0.0066(12)
C1 0.0139(15) 0.0238(16) 0.0194(16) -0.0019(13) -0.0006(12) -0.0006(13)
C2 0.0165(15) 0.0233(16) 0.0162(15) -0.0013(13) 0.0013(11) 0.0004(13)
C3 0.0200(16) 0.0241(17) 0.0209(16) -0.0028(13) 0.0034(13) -0.0036(13)
C4 0.0220(17) 0.0292(19) 0.031(2) -0.0033(15) 0.0000(14) -0.0035(14)
C5 0.0233(18) 0.038(2) 0.032(2) -0.0061(16) 0.0030(15) -0.0095(16)
C6 0.037(2) 0.0262(19) 0.058(3) 0.0010(19) 0.0056(19) -0.0104(17)
C7 0.033(2) 0.027(2) 0.121(5) 0.012(3) 0.005(3) 0.0014(19)
C8 0.022(2) 0.028(2) 0.088(4) 0.007(2) 0.006(2) -0.0014(16)
C9 0.0173(15) 0.0188(15) 0.0205(17) -0.0013(13) 0.0020(12) -0.0001(13)
C10 0.0178(16) 0.0247(17) 0.0259(17) -0.0017(14) 0.0003(13) 0.0026(14)
C11 0.0142(15) 0.0304(18) 0.039(2) -0.0021(16) -0.0044(14) -0.0022(14)
C12 0.0178(19) 0.051(3) 0.069(3) -0.018(2) 0.0034(19) 0.0009(18)
C13 0.032(2) 0.052(3) 0.049(3) 0.006(2) -0.0186(19) -0.009(2)
C14 0.0193(17) 0.0228(18) 0.048(2) 0.0010(16) -0.0036(16) 0.0003(14)
C15 0.036(2) 0.037(2) 0.106(4) -0.033(3) -0.016(3) 0.007(2)
C16 0.037(2) 0.056(3) 0.076(4) 0.038(3) 0.000(2) -0.003(2)
C17 0.0128(14) 0.0231(16) 0.0230(16) 0.0005(13) 0.0043(12) 0.0020(12)
C18 0.0250(17) 0.0248(17) 0.0241(18) -0.0019(14) 0.0047(14) 0.0007(14)
C19 0.0280(19) 0.0270(18) 0.031(2) 0.0067(15) 0.0077(15) 0.0047(15)
C20 0.0197(17) 0.0225(17) 0.045(2) 0.0076(16) 0.0044(15) 0.0020(14)
C21 0.0219(18) 0.0237(18) 0.041(2) -0.0016(16) -0.0070(15) 0.0014(14)
C22 0.0231(17) 0.0259(18) 0.0245(18) -0.0028(14) -0.0009(14) 0.0036(14)
C23 0.0212(16) 0.0187(15) 0.0207(16) -0.0038(13) 0.0045(12) -0.0010(13)
C24 0.0181(15) 0.0232(17) 0.0206(16) -0.0023(13) 0.0050(12) -0.0016(13)
C25 0.043(2) 0.0297(19) 0.0190(18) -0.0045(15) 0.0028(15) -0.0152(17)
C26 0.051(3) 0.030(2) 0.045(3) -0.0074(18) 0.013(2) -0.0081(19)
C27 0.036(2) 0.046(2) 0.034(2) 0.0042(18) -0.0037(17) -0.0171(19)
C28 0.037(2) 0.032(2) 0.0180(17) 0.0008(15) 0.0038(14) -0.0074(16)
C29 0.046(2) 0.042(2) 0.032(2) 0.0043(18) -0.0072(18) -0.0033(19)
C30 0.047(2) 0.042(2) 0.0229(19) -0.0043(17) 0.0083(17) -0.0093(19)
O5 0.0200(12) 0.0274(13) 0.0380(14) -0.0008(11) -0.0015(10) 0.0033(10)
O6 0.0246(13) 0.0495(17) 0.0305(14) -0.0170(12) -0.0043(11) 0.0076(12)
O7 0.0268(13) 0.0314(14) 0.0343(15) -0.0108(11) 0.0066(11) -0.0001(11)
O8 0.0261(14) 0.0596(19) 0.0368(15) -0.0067(14) 0.0097(12) -0.0086(13)
N5 0.0174(13) 0.0202(14) 0.0217(14) -0.0027(11) -0.0019(11) 0.0004(11)
N6 0.0371(19) 0.0242(17) 0.071(3) -0.0092(17) -0.0259(18) 0.0110(14)
N7 0.0204(14) 0.0248(14) 0.0166(13) -0.0038(11) 0.0004(11) -0.0017(12)
N8 0.0308(17) 0.047(2) 0.0300(18) -0.0103(15) -0.0065(14) 0.0089(15)
C31 0.0171(15) 0.0211(16) 0.0201(16) -0.0021(13) -0.0009(12) -0.0018(13)
C32 0.0211(16) 0.0235(17) 0.0180(16) -0.0034(13) 0.0003(12) -0.0022(13)
C33 0.0169(16) 0.0237(16) 0.0216(16) -0.0031(13) 0.0003(12) -0.0026(13)
C34 0.0254(18) 0.0249(17) 0.0275(18) 0.0003(14) 0.0048(14) 0.0022(14)
C35 0.0290(19) 0.0317(19) 0.0263(19) 0.0028(15) 0.0075(15) -0.0008(15)
C36 0.036(2) 0.0254(18) 0.0260(19) 0.0067(15) 0.0051(15) -0.0029(15)
C37 0.041(2) 0.0282(19) 0.045(2) 0.0085(17) 0.0086(18) 0.0097(17)
C38 0.0298(19) 0.0266(19) 0.036(2) 0.0034(16) 0.0103(16) 0.0022(15)
C39 0.0212(17) 0.0262(17) 0.0192(17) 0.0026(13) -0.0014(13) 0.0019(14)
C40 0.0190(17) 0.0307(19) 0.033(2) -0.0077(15) -0.0008(14) 0.0070(14)
C41 0.034(2) 0.034(2) 0.058(3) 0.014(2) -0.0151(19) -0.0001(18)
C42 0.035(4) 0.027(5) 0.048(7) 0.004(3) -0.002(4) 0.007(3)
C43 0.036(2) 0.045(2) 0.043(2) 0.001(2) -0.0092(18) 0.0128(19)
C44A 0.037(3) 0.024(3) 0.032(4) -0.004(3) 0.005(3) 0.004(2)
C45 0.063(3) 0.033(2) 0.071(4) -0.011(2) -0.004(3) -0.009(2)
C46 0.042(4) 0.035(3) 0.035(4) -0.007(2) 0.006(3) 0.008(3)
C47 0.035(2) 0.0283(18) 0.0149(16) -0.0041(14) -0.0014(14) -0.0022(15)
C48 0.034(2) 0.050(2) 0.0229(19) 0.0038(17) -0.0017(15) 0.0065(19)
C49 0.052(3) 0.059(3) 0.032(2) 0.010(2) -0.0087(19) 0.011(2)
C50 0.069(3) 0.050(3) 0.021(2) 0.0095(18) 0.001(2) -0.007(2)
C51 0.050(3) 0.052(3) 0.0213(19) 0.0049(18) 0.0018(17) -0.013(2)
C52 0.032(2) 0.041(2) 0.0209(18) 0.0001(16) 0.0019(15) -0.0062(16)
C53 0.0224(17) 0.0317(19) 0.0178(16) -0.0040(14) 0.0058(13) 0.0006(15)
C54 0.0209(17) 0.039(2) 0.0273(19) -0.0124(16) 0.0011(15) 0.0039(15)
C55 0.031(2) 0.066(3) 0.058(3) -0.030(3) -0.017(2) 0.011(2)
C56 0.036(3) 0.074(4) 0.090(4) -0.045(3) -0.010(3) -0.002(2)
C57 0.027(2) 0.090(4) 0.091(4) -0.052(3) -0.016(2) 0.014(3)
C58 0.059(3) 0.049(3) 0.031(2) 0.0007(19) -0.004(2) 0.016(2)
C59 0.110(5) 0.062(3) 0.035(3) -0.004(2) 0.012(3) 0.026(3)
C60 0.114(5) 0.059(3) 0.049(3) 0.005(3) -0.004(3) 0.037(3)
C42A 0.035(4) 0.027(5) 0.048(7) 0.004(3) -0.002(4) 0.007(3)
C46A 0.042(4) 0.035(3) 0.035(4) -0.007(2) 0.006(3) 0.008(3)
C44 0.037(3) 0.024(3) 0.032(4) -0.004(3) 0.005(3) 0.004(2)

loop_
_atom_type_symbol
_atom_type_description
_atom_type_scat_dispersion_real
_atom_type_scat_dispersion_imag
_atom_type_scat_source
C C 0.0033 0.0016 'International Tables Vol C Tables 4.2.6.8 and 6.1.1.4'
H H 0.0000 0.0000 'International Tables Vol C Tables 4.2.6.8 and 6.1.1.4'
Cl Cl 0.1484 0.1585 'International Tables Vol C Tables 4.2.6.8 and 6.1.1.4'
N N 0.0061 0.0033 'International Tables Vol C Tables 4.2.6.8 and 6.1.1.4'
O O 0.0106 0.0060 'International Tables Vol C Tables 4.2.6.8 and 6.1.1.4'

loop_
_geom_angle_atom_site_label_1
_geom_angle_atom_site_label_2
_geom_angle_atom_site_label_3
_geom_angle
_geom_angle_site_symmetry_1
_geom_angle_site_symmetry_3
_geom_angle_publ_flag
Cl1 C61 H61A 107.7 . . ?
Cl1 C61 H61B 107.7 . . ?
Cl2 C61 Cl1 118.5(4) . . ?
Cl2 C61 H61A 107.7 . . ?
Cl2 C61 H61B 107.7 . . ?
H61A C61 H61B 107.1 . . ?
C1 N1 H1 119.2 . . ?
C9 N1 H1 119.2 . . ?
C9 N1 C1 121.6(3) . . ?
C10 N2 C11 120.4(3) . . ?
C10 N2 C14 121.8(3) . . ?
C14 N2 C11 117.8(3) . . ?
C2 N3 H3 118.9 . . ?
C23 N3 H3 118.9 . . ?
C23 N3 C2 122.3(3) . . ?
C24 N4 C25 122.5(3) . . ?
C24 N4 C28 120.3(3) . . ?
C28 N4 C25 117.2(3) . . ?
N1 C1 H1A 106.9 . . ?
N1 C1 C2 109.7(3) . . ?
N1 C1 C3 112.3(3) . . ?
C2 C1 H1A 106.9 . . ?
C3 C1 H1A 106.9 . . ?
C3 C1 C2 113.6(3) . . ?
N3 C2 C1 109.5(3) . . ?
N3 C2 H2 107.4 . . ?
N3 C2 C17 113.9(3) . . ?
C1 C2 H2 107.4 . . ?
C17 C2 C1 111.0(2) . . ?
C17 C2 H2 107.4 . . ?
C4 C3 C1 120.8(3) . . ?
C8 C3 C1 121.3(3) . . ?
C8 C3 C4 117.9(3) . . ?
C3 C4 H4 119.5 . . ?
C5 C4 C3 121.0(3) . . ?
C5 C4 H4 119.5 . . ?
C4 C5 H5A 119.8 . . ?
C6 C5 C4 120.4(3) . . ?
C6 C5 H5A 119.8 . . ?
C5 C6 H6 120.5 . . ?
C5 C6 C7 119.1(4) . . ?
C7 C6 H6 120.5 . . ?
C6 C7 H7A 119.5 . . ?
C6 C7 C8 120.9(4) . . ?
C8 C7 H7A 119.5 . . ?
C3 C8 C7 120.7(4) . . ?
C3 C8 H8 119.6 . . ?
C7 C8 H8 119.6 . . ?
O1 C9 N1 124.4(3) . . ?
O1 C9 C10 120.2(3) . . ?
N1 C9 C10 115.2(3) . . ?
O2 C10 N2 125.3(3) . . ?
O2 C10 C9 116.6(3) . . ?
N2 C10 C9 118.0(3) . . ?
N2 C11 H11 106.6 . . ?
N2 C11 C12 112.6(3) . . ?
N2 C11 C13 111.5(3) . . ?
C12 C11 H11 106.6 . . ?
C13 C11 H11 106.6 . . ?
C13 C11 C12 112.4(4) . . ?
C11 C12 H12A 109.5 . . ?
C11 C12 H12B 109.5 . . ?
C11 C12 H12C 109.5 . . ?
H12A C12 H12B 109.5 . . ?
H12A C12 H12C 109.5 . . ?
H12B C12 H12C 109.5 . . ?
C11 C13 H13A 109.5 . . ?
C11 C13 H13B 109.5 . . ?
C11 C13 H13C 109.5 . . ?
H13A C13 H13B 109.5 . . ?
H13A C13 H13C 109.5 . . ?
H13B C13 H13C 109.5 . . ?
N2 C14 H14 107.0 . . ?
N2 C14 C15 111.5(3) . . ?
N2 C14 C16 110.8(3) . . ?
C15 C14 H14 107.0 . . ?
C16 C14 H14 107.0 . . ?
C16 C14 C15 113.2(4) . . ?
C14 C15 H15A 109.5 . . ?
C14 C15 H15B 109.5 . . ?
C14 C15 H15C 109.5 . . ?
H15A C15 H15B 109.5 . . ?
H15A C15 H15C 109.5 . . ?
H15B C15 H15C 109.5 . . ?
C14 C16 H16A 109.5 . . ?
C14 C16 H16B 109.5 . . ?
C14 C16 H16C 109.5 . . ?
H16A C16 H16B 109.5 . . ?
H16A C16 H16C 109.5 . . ?
H16B C16 H16C 109.5 . . ?
C18 C17 C2 119.4(3) . . ?
C22 C17 C2 122.6(3) . . ?
C22 C17 C18 118.0(3) . . ?
C17 C18 H18 119.3 . . ?
C19 C18 C17 121.5(3) . . ?
C19 C18 H18 119.3 . . ?
C18 C19 H19 120.1 . . ?
C20 C19 C18 119.8(3) . . ?
C20 C19 H19 120.1 . . ?
C19 C20 H20 120.2 . . ?
C19 C20 C21 119.6(3) . . ?
C21 C20 H20 120.2 . . ?
C20 C21 H21 119.7 . . ?
C20 C21 C22 120.5(3) . . ?
C22 C21 H21 119.7 . . ?
C17 C22 H22 119.7 . . ?
C21 C22 C17 120.5(3) . . ?
C21 C22 H22 119.7 . . ?
O4 C23 N3 124.8(3) . . ?
O4 C23 C24 121.9(3) . . ?
N3 C23 C24 113.2(3) . . ?
O3 C24 N4 124.7(3) . . ?
O3 C24 C23 116.0(3) . . ?
N4 C24 C23 119.3(3) . . ?
N4 C25 H25 107.8 . . ?
N4 C25 C26 110.8(3) . . ?
N4 C25 C27 110.5(3) . . ?
C26 C25 H25 107.8 . . ?
C26 C25 C27 112.1(3) . . ?
C27 C25 H25 107.8 . . ?
C25 C26 H26A 109.5 . . ?
C25 C26 H26B 109.5 . . ?
C25 C26 H26C 109.5 . . ?
H26A C26 H26B 109.5 . . ?
H26A C26 H26C 109.5 . . ?
H26B C26 H26C 109.5 . . ?
C25 C27 H27A 109.5 . . ?
C25 C27 H27B 109.5 . . ?
C25 C27 H27C 109.5 . . ?
H27A C27 H27B 109.5 . . ?
H27A C27 H27C 109.5 . . ?
H27B C27 H27C 109.5 . . ?
N4 C28 H28 106.3 . . ?
N4 C28 C29 112.1(3) . . ?
N4 C28 C30 111.5(3) . . ?
C29 C28 H28 106.3 . . ?
C30 C28 H28 106.3 . . ?
C30 C28 C29 113.7(3) . . ?
C28 C29 H29A 109.5 . . ?
C28 C29 H29B 109.5 . . ?
C28 C29 H29C 109.5 . . ?
H29A C29 H29B 109.5 . . ?
H29A C29 H29C 109.5 . . ?
H29B C29 H29C 109.5 . . ?
C28 C30 H30A 109.5 . . ?
C28 C30 H30B 109.5 . . ?
C28 C30 H30C 109.5 . . ?
H30A C30 H30B 109.5 . . ?
H30A C30 H30C 109.5 . . ?
H30B C30 H30C 109.5 . . ?
C31 N5 H5 119.7 . . ?
C39 N5 H5 119.7 . . ?
C39 N5 C31 120.6(3) . . ?
C40 N6 C41 121.4(3) . . ?
C40 N6 C44A 106.8(5) . . ?
C40 N6 C44 128.4(4) . . ?
C41 N6 C44A 130.9(5) . . ?
C44 N6 C41 109.7(4) . . ?
C32 N7 H7 118.8 . . ?
C53 N7 H7 118.8 . . ?
C53 N7 C32 122.3(3) . . ?
C54 N8 C55 120.2(4) . . ?
C54 N8 C58 120.9(3) . . ?
C58 N8 C55 118.8(4) . . ?
N5 C31 H31 105.4 . . ?
N5 C31 C32 110.6(3) . . ?
N5 C31 C33 113.4(3) . . ?
C32 C31 H31 105.4 . . ?
C33 C31 H31 105.4 . . ?
C33 C31 C32 115.6(3) . . ?
N7 C32 C31 112.4(3) . . ?
N7 C32 H32 106.6 . . ?
N7 C32 C47 110.2(3) . . ?
C31 C32 H32 106.6 . . ?
C47 C32 C31 114.1(3) . . ?
C47 C32 H32 106.6 . . ?
C34 C33 C31 117.6(3) . . ?
C38 C33 C31 124.0(3) . . ?
C38 C33 C34 118.0(3) . . ?
C33 C34 H34 119.4 . . ?
C35 C34 C33 121.1(3) . . ?
C35 C34 H34 119.4 . . ?
C34 C35 H35 119.7 . . ?
C34 C35 C36 120.6(3) . . ?
C36 C35 H35 119.7 . . ?
C35 C36 H36 120.5 . . ?
C37 C36 C35 119.0(3) . . ?
C37 C36 H36 120.5 . . ?
C36 C37 H37 119.6 . . ?
C36 C37 C38 120.9(4) . . ?
C38 C37 H37 119.6 . . ?
C33 C38 C37 120.3(3) . . ?
C33 C38 H38 119.8 . . ?
C37 C38 H38 119.8 . . ?
O5 C39 N5 124.9(3) . . ?
O5 C39 C40 119.9(3) . . ?
N5 C39 C40 115.2(3) . . ?
O6 C40 N6 124.5(3) . . ?
O6 C40 C39 117.2(3) . . ?
N6 C40 C39 118.0(3) . . ?
N6 C41 H41 103.5 . . ?
N6 C41 H41A 111.1 . . ?
N6 C41 C42 117.7(5) . . ?
N6 C41 C43 111.7(4) . . ?
C42 C41 H41 103.5 . . ?
C43 C41 H41 103.5 . . ?
C43 C41 H41A 111.1 . . ?
C43 C41 C42 114.7(5) . . ?
C42A C41 N6 103.3(6) . . ?
C42A C41 H41A 111.1 . . ?
C42A C41 C43 108.3(6) . . ?
C41 C42 H42A 109.5 . . ?
C41 C42 H42B 109.5 . . ?
C41 C42 H42C 109.5 . . ?
H42A C42 H42B 109.5 . . ?
H42A C42 H42C 109.5 . . ?
H42B C42 H42C 109.5 . . ?
C41 C43 H43A 109.5 . . ?
C41 C43 H43B 109.5 . . ?
C41 C43 H43C 109.5 . . ?
H43A C43 H43B 109.5 . . ?
H43A C43 H43C 109.5 . . ?
H43B C43 H43C 109.5 . . ?
N6 C44A H44A 109.6 . . ?
N6 C44A C45 98.8(5) . . ?
C45 C44A H44A 109.6 . . ?
C46A C44A N6 114.1(7) . . ?
C46A C44A H44A 109.6 . . ?
C46A C44A C45 114.7(7) . . ?
C44A C45 H45D 109.5 . . ?
C44A C45 H45E 109.5 . . ?
C44A C45 H45F 109.5 . . ?
H45D C45 H45E 109.5 . . ?
H45D C45 H45F 109.5 . . ?
H45E C45 H45F 109.5 . . ?
H45A C45 H45B 109.5 . . ?
H45A C45 H45C 109.5 . . ?
H45B C45 H45C 109.5 . . ?
C44 C45 H45A 109.5 . . ?
C44 C45 H45B 109.5 . . ?
C44 C45 H45C 109.5 . . ?
H46A C46 H46B 109.5 . . ?
H46A C46 H46C 109.5 . . ?
H46B C46 H46C 109.5 . . ?
C44 C46 H46A 109.5 . . ?
C44 C46 H46B 109.5 . . ?
C44 C46 H46C 109.5 . . ?
C48 C47 C32 122.5(3) . . ?
C48 C47 C52 118.0(3) . . ?
C52 C47 C32 119.4(3) . . ?
C47 C48 H48 119.5 . . ?
C47 C48 C49 121.0(4) . . ?
C49 C48 H48 119.5 . . ?
C48 C49 H49 119.8 . . ?
C50 C49 C48 120.5(4) . . ?
C50 C49 H49 119.8 . . ?
C49 C50 H50 120.4 . . ?
C51 C50 C49 119.2(4) . . ?
C51 C50 H50 120.4 . . ?
C50 C51 H51 119.6 . . ?
C50 C51 C52 120.8(4) . . ?
C52 C51 H51 119.6 . . ?
C47 C52 C51 120.6(4) . . ?
C47 C52 H52 119.7 . . ?
C51 C52 H52 119.7 . . ?
O7 C53 N7 124.2(3) . . ?
O7 C53 C54 120.1(3) . . ?
N7 C53 C54 115.3(3) . . ?
O8 C54 N8 125.4(3) . . ?
O8 C54 C53 115.2(3) . . ?
N8 C54 C53 119.4(3) . . ?
N8 C55 H55 106.7 . . ?
N8 C55 C56 111.4(4) . . ?
N8 C55 C57 111.9(4) . . ?
C56 C55 H55 106.7 . . ?
C57 C55 H55 106.7 . . ?
C57 C55 C56 113.0(5) . . ?
C55 C56 H56A 109.5 . . ?
C55 C56 H56B 109.5 . . ?
C55 C56 H56C 109.5 . . ?
H56A C56 H56B 109.5 . . ?
H56A C56 H56C 109.5 . . ?
H56B C56 H56C 109.5 . . ?
C55 C57 H57A 109.5 . . ?
C55 C57 H57B 109.5 . . ?
C55 C57 H57C 109.5 . . ?
H57A C57 H57B 109.5 . . ?
H57A C57 H57C 109.5 . . ?
H57B C57 H57C 109.5 . . ?
N8 C58 H58 106.9 . . ?
N8 C58 C59 111.4(4) . . ?
N8 C58 C60 111.4(4) . . ?
C59 C58 H58 106.9 . . ?
C59 C58 C60 112.8(4) . . ?
C60 C58 H58 106.9 . . ?
C58 C59 H59A 109.5 . . ?
C58 C59 H59B 109.5 . . ?
C58 C59 H59C 109.5 . . ?
H59A C59 H59B 109.5 . . ?
H59A C59 H59C 109.5 . . ?
H59B C59 H59C 109.5 . . ?
C58 C60 H60A 109.5 . . ?
C58 C60 H60B 109.5 . . ?
C58 C60 H60C 109.5 . . ?
H60A C60 H60B 109.5 . . ?
H60A C60 H60C 109.5 . . ?
H60B C60 H60C 109.5 . . ?
C41 C42A H42D 109.5 . . ?
C41 C42A H42E 109.5 . . ?
C41 C42A H42F 109.5 . . ?
H42D C42A H42E 109.5 . . ?
H42D C42A H42F 109.5 . . ?
H42E C42A H42F 109.5 . . ?
C44A C46A H46D 109.5 . . ?
C44A C46A H46E 109.5 . . ?
C44A C46A H46F 109.5 . . ?
H46D C46A H46E 109.5 . . ?
H46D C46A H46F 109.5 . . ?
H46E C46A H46F 109.5 . . ?
N6 C44 C46 103.1(6) . . ?
N6 C44 H44 109.1 . . ?
C45 C44 N6 117.8(5) . . ?
C45 C44 C46 108.1(6) . . ?
C45 C44 H44 109.1 . . ?
C46 C44 H44 109.1 . . ?

loop_
_geom_bond_atom_site_label_1
_geom_bond_atom_site_label_2
_geom_bond_distance
_geom_bond_site_symmetry_2
_geom_bond_publ_flag
Cl1 C61 1.697(8) . ?
Cl2 C61 1.682(8) . ?
C61 H61A 0.9900 . ?
C61 H61B 0.9900 . ?
O1 C9 1.227(4) . ?
O2 C10 1.226(4) . ?
O3 C24 1.249(4) . ?
O4 C23 1.226(4) . ?
N1 H1 0.8800 . ?
N1 C1 1.455(4) . ?
N1 C9 1.345(4) . ?
N2 C10 1.339(4) . ?
N2 C11 1.487(4) . ?
N2 C14 1.477(4) . ?
N3 H3 0.8800 . ?
N3 C2 1.454(4) . ?
N3 C23 1.337(4) . ?
N4 C24 1.329(4) . ?
N4 C25 1.492(4) . ?
N4 C28 1.488(4) . ?
C1 H1A 1.0000 . ?
C1 C2 1.550(4) . ?
C1 C3 1.530(5) . ?
C2 H2 1.0000 . ?
C2 C17 1.514(4) . ?
C3 C4 1.389(5) . ?
C3 C8 1.378(5) . ?
C4 H4 0.9500 . ?
C4 C5 1.386(5) . ?
C5 H5A 0.9500 . ?
C5 C6 1.364(6) . ?
C6 H6 0.9500 . ?
C6 C7 1.373(6) . ?
C7 H7A 0.9500 . ?
C7 C8 1.383(6) . ?
C8 H8 0.9500 . ?
C9 C10 1.524(4) . ?
C11 H11 1.0000 . ?
C11 C12 1.523(5) . ?
C11 C13 1.513(6) . ?
C12 H12A 0.9800 . ?
C12 H12B 0.9800 . ?
C12 H12C 0.9800 . ?
C13 H13A 0.9800 . ?
C13 H13B 0.9800 . ?
C13 H13C 0.9800 . ?
C14 H14 1.0000 . ?
C14 C15 1.524(6) . ?
C14 C16 1.522(6) . ?
C15 H15A 0.9800 . ?
C15 H15B 0.9800 . ?
C15 H15C 0.9800 . ?
C16 H16A 0.9800 . ?
C16 H16B 0.9800 . ?
C16 H16C 0.9800 . ?
C17 C18 1.396(5) . ?
C17 C22 1.394(5) . ?
C18 H18 0.9500 . ?
C18 C19 1.384(5) . ?
C19 H19 0.9500 . ?
C19 C20 1.382(5) . ?
C20 H20 0.9500 . ?
C20 C21 1.386(5) . ?
C21 H21 0.9500 . ?
C21 C22 1.388(5) . ?
C22 H22 0.9500 . ?
C23 C24 1.529(5) . ?
C25 H25 1.0000 . ?
C25 C26 1.516(6) . ?
C25 C27 1.516(5) . ?
C26 H26A 0.9800 . ?
C26 H26B 0.9800 . ?
C26 H26C 0.9800 . ?
C27 H27A 0.9800 . ?
C27 H27B 0.9800 . ?
C27 H27C 0.9800 . ?
C28 H28 1.0000 . ?
C28 C29 1.519(6) . ?
C28 C30 1.517(5) . ?
C29 H29A 0.9800 . ?
C29 H29B 0.9800 . ?
C29 H29C 0.9800 . ?
C30 H30A 0.9800 . ?
C30 H30B 0.9800 . ?
C30 H30C 0.9800 . ?
O5 C39 1.229(4) . ?
O6 C40 1.247(4) . ?
O7 C53 1.230(4) . ?
O8 C54 1.239(5) . ?
N5 H5 0.8800 . ?
N5 C31 1.464(4) . ?
N5 C39 1.338(4) . ?
N6 C40 1.334(5) . ?
N6 C41 1.489(5) . ?
N6 C44A 1.621(9) . ?
N6 C44 1.456(7) . ?
N7 H7 0.8800 . ?
N7 C32 1.462(4) . ?
N7 C53 1.344(4) . ?
N8 C54 1.327(5) . ?
N8 C55 1.495(5) . ?
N8 C58 1.466(6) . ?
C31 H31 1.0000 . ?
C31 C32 1.540(4) . ?
C31 C33 1.523(5) . ?
C32 H32 1.0000 . ?
C32 C47 1.535(5) . ?
C33 C34 1.395(5) . ?
C33 C38 1.390(5) . ?
C34 H34 0.9500 . ?
C34 C35 1.378(5) . ?
C35 H35 0.9500 . ?
C35 C36 1.379(5) . ?
C36 H36 0.9500 . ?
C36 C37 1.377(5) . ?
C37 H37 0.9500 . ?
C37 C38 1.394(5) . ?
C38 H38 0.9500 . ?
C39 C40 1.535(5) . ?
C41 H41 1.0000 . ?
C41 H41A 1.0000 . ?
C41 C42 1.604(10) . ?
C41 C43 1.520(6) . ?
C41 C42A 1.482(12) . ?
C42 H42A 0.9800 . ?
C42 H42B 0.9800 . ?
C42 H42C 0.9800 . ?
C43 H43A 0.9800 . ?
C43 H43B 0.9800 . ?
C43 H43C 0.9800 . ?
C44A H44A 1.0000 . ?
C44A C45 1.660(10) . ?
C44A C46A 1.487(13) . ?
C45 H45D 0.9800 . ?
C45 H45E 0.9800 . ?
C45 H45F 0.9800 . ?
C45 H45A 0.9800 . ?
C45 H45B 0.9800 . ?
C45 H45C 0.9800 . ?
C45 C44 1.454(8) . ?
C46 H46A 0.9800 . ?
C46 H46B 0.9800 . ?
C46 H46C 0.9800 . ?
C46 C44 1.538(9) . ?
C47 C48 1.387(5) . ?
C47 C52 1.391(5) . ?
C48 H48 0.9500 . ?
C48 C49 1.389(6) . ?
C49 H49 0.9500 . ?
C49 C50 1.378(7) . ?
C50 H50 0.9500 . ?
C50 C51 1.370(6) . ?
C51 H51 0.9500 . ?
C51 C52 1.392(5) . ?
C52 H52 0.9500 . ?
C53 C54 1.521(5) . ?
C55 H55 1.0000 . ?
C55 C56 1.532(8) . ?
C55 C57 1.519(6) . ?
C56 H56A 0.9800 . ?
C56 H56B 0.9800 . ?
C56 H56C 0.9800 . ?
C57 H57A 0.9800 . ?
C57 H57B 0.9800 . ?
C57 H57C 0.9800 . ?
C58 H58 1.0000 . ?
C58 C59 1.518(6) . ?
C58 C60 1.535(7) . ?
C59 H59A 0.9800 . ?
C59 H59B 0.9800 . ?
C59 H59C 0.9800 . ?
C60 H60A 0.9800 . ?
C60 H60B 0.9800 . ?
C60 H60C 0.9800 . ?
C42A H42D 0.9800 . ?
C42A H42E 0.9800 . ?
C42A H42F 0.9800 . ?
C46A H46D 0.9800 . ?
C46A H46E 0.9800 . ?
C46A H46F 0.9800 . ?
C44 H44 1.0000 . ?

loop_
_geom_hbond_atom_site_label_D
_geom_hbond_atom_site_label_H
_geom_hbond_atom_site_label_A
_geom_hbond_distance_DH
_geom_hbond_distance_HA
_geom_hbond_distance_DA
_geom_hbond_angle_DHA
_geom_hbond_site_symmetry_A
_geom_hbond_publ_flag
N1 H1 O6 0.88 2.16 2.998(4) 158.1 . yes
N3 H3 O6 0.88 2.07 2.940(4) 169.3 . yes
N5 H5 O3 0.88 2.04 2.903(4) 164.8 . yes
N7 H7 O3 0.88 1.99 2.848(4) 166.1 . yes

loop_
_geom_torsion_atom_site_label_1
_geom_torsion_atom_site_label_2
_geom_torsion_atom_site_label_3
_geom_torsion_atom_site_label_4
_geom_torsion
_geom_torsion_site_symmetry_1
_geom_torsion_site_symmetry_2
_geom_torsion_site_symmetry_3
_geom_torsion_site_symmetry_4
_geom_torsion_publ_flag
O1 C9 C10 O2 97.2(4) . . . . ?
O1 C9 C10 N2 -79.6(4) . . . . ?
O4 C23 C24 O3 114.2(4) . . . . ?
O4 C23 C24 N4 -64.3(4) . . . . ?
N1 C1 C2 N3 68.8(3) . . . . ?
N1 C1 C2 C17 -57.8(3) . . . . ?
N1 C1 C3 C4 -165.0(3) . . . . ?
N1 C1 C3 C8 17.9(5) . . . . ?
N1 C9 C10 O2 -77.3(4) . . . . ?
N1 C9 C10 N2 105.9(4) . . . . ?
N3 C2 C17 C18 179.3(3) . . . . ?
N3 C2 C17 C22 -0.7(4) . . . . ?
N3 C23 C24 O3 -62.1(4) . . . . ?
N3 C23 C24 N4 119.4(3) . . . . ?
C1 N1 C9 O1 1.6(5) . . . . ?
C1 N1 C9 C10 175.9(3) . . . . ?
C1 C2 C17 C18 -56.5(4) . . . . ?
C1 C2 C17 C22 123.5(3) . . . . ?
C1 C3 C4 C5 -177.2(3) . . . . ?
C1 C3 C8 C7 176.8(5) . . . . ?
C2 N3 C23 O4 4.5(5) . . . . ?
C2 N3 C23 C24 -179.4(3) . . . . ?
C2 C1 C3 C4 -39.8(4) . . . . ?
C2 C1 C3 C8 143.2(4) . . . . ?
C2 C17 C18 C19 178.9(3) . . . . ?
C2 C17 C22 C21 -179.5(3) . . . . ?
C3 C1 C2 N3 -57.8(3) . . . . ?
C3 C1 C2 C17 175.6(3) . . . . ?
C3 C4 C5 C6 0.3(6) . . . . ?
C4 C3 C8 C7 -0.3(7) . . . . ?
C4 C5 C6 C7 0.0(7) . . . . ?
C5 C6 C7 C8 -0.4(8) . . . . ?
C6 C7 C8 C3 0.6(9) . . . . ?
C8 C3 C4 C5 -0.1(5) . . . . ?
C9 N1 C1 C2 117.2(3) . . . . ?
C9 N1 C1 C3 -115.4(3) . . . . ?
C10 N2 C11 C12 -63.9(4) . . . . ?
C10 N2 C11 C13 63.5(4) . . . . ?
C10 N2 C14 C15 -128.5(4) . . . . ?
C10 N2 C14 C16 104.4(4) . . . . ?
C11 N2 C10 O2 -1.3(5) . . . . ?
C11 N2 C10 C9 175.2(3) . . . . ?
C11 N2 C14 C15 49.9(5) . . . . ?
C11 N2 C14 C16 -77.2(4) . . . . ?
C14 N2 C10 O2 177.1(4) . . . . ?
C14 N2 C10 C9 -6.4(5) . . . . ?
C14 N2 C11 C12 117.6(4) . . . . ?
C14 N2 C11 C13 -115.0(4) . . . . ?
C17 C18 C19 C20 0.5(5) . . . . ?
C18 C17 C22 C21 0.5(5) . . . . ?
C18 C19 C20 C21 0.8(5) . . . . ?
C19 C20 C21 C22 -1.4(5) . . . . ?
C20 C21 C22 C17 0.7(5) . . . . ?
C22 C17 C18 C19 -1.2(5) . . . . ?
C23 N3 C2 C1 121.4(3) . . . . ?
C23 N3 C2 C17 -113.6(3) . . . . ?
C24 N4 C25 C26 -120.2(4) . . . . ?
C24 N4 C25 C27 114.9(4) . . . . ?
C24 N4 C28 C29 62.1(4) . . . . ?
C24 N4 C28 C30 -66.8(4) . . . . ?
C25 N4 C24 O3 178.2(3) . . . . ?
C25 N4 C24 C23 -3.5(5) . . . . ?
C25 N4 C28 C29 -118.4(3) . . . . ?
C25 N4 C28 C30 112.8(3) . . . . ?
C28 N4 C24 O3 -2.3(5) . . . . ?
C28 N4 C24 C23 176.1(3) . . . . ?
C28 N4 C25 C26 60.2(4) . . . . ?
C28 N4 C25 C27 -64.6(4) . . . . ?
O5 C39 C40 O6 121.8(4) . . . . ?
O5 C39 C40 N6 -52.6(5) . . . . ?
O7 C53 C54 O8 86.2(4) . . . . ?
O7 C53 C54 N8 -93.1(4) . . . . ?
N5 C31 C32 N7 63.9(3) . . . . ?
N5 C31 C32 C47 -62.4(3) . . . . ?
N5 C31 C33 C34 55.5(4) . . . . ?
N5 C31 C33 C38 -132.7(3) . . . . ?
N5 C39 C40 O6 -55.9(4) . . . . ?
N5 C39 C40 N6 129.7(4) . . . . ?
N7 C32 C47 C48 -151.4(3) . . . . ?
N7 C32 C47 C52 31.3(4) . . . . ?
N7 C53 C54 O8 -87.9(4) . . . . ?
N7 C53 C54 N8 92.7(4) . . . . ?
C31 N5 C39 O5 4.8(5) . . . . ?
C31 N5 C39 C40 -177.6(3) . . . . ?
C31 C32 C47 C48 -23.9(5) . . . . ?
C31 C32 C47 C52 158.7(3) . . . . ?
C31 C33 C34 C35 170.8(3) . . . . ?
C31 C33 C38 C37 -171.2(3) . . . . ?
C32 N7 C53 O7 -12.4(5) . . . . ?
C32 N7 C53 C54 161.5(3) . . . . ?
C32 C31 C33 C34 -175.3(3) . . . . ?
C32 C31 C33 C38 -3.5(5) . . . . ?
C32 C47 C48 C49 -178.1(4) . . . . ?
C32 C47 C52 C51 178.2(3) . . . . ?
C33 C31 C32 N7 -66.7(4) . . . . ?
C33 C31 C32 C47 167.0(3) . . . . ?
C33 C34 C35 C36 0.7(6) . . . . ?
C34 C33 C38 C37 0.6(6) . . . . ?
C34 C35 C36 C37 1.1(6) . . . . ?
C35 C36 C37 C38 -2.0(6) . . . . ?
C36 C37 C38 C33 1.2(6) . . . . ?
C38 C33 C34 C35 -1.6(5) . . . . ?
C39 N5 C31 C32 133.7(3) . . . . ?
C39 N5 C31 C33 -94.5(3) . . . . ?
C40 N6 C41 C42 -117.5(6) . . . . ?
C40 N6 C41 C43 106.6(4) . . . . ?
C40 N6 C41 C42A -137.1(6) . . . . ?
C40 N6 C44A C45 94.2(5) . . . . ?
C40 N6 C44A C46A -143.5(7) . . . . ?
C40 N6 C44 C45 48.5(9) . . . . ?
C40 N6 C44 C46 -70.4(7) . . . . ?
C41 N6 C40 O6 173.4(4) . . . . ?
C41 N6 C40 C39 -12.7(6) . . . . ?
C41 N6 C44A C45 -96.9(6) . . . . ?
C41 N6 C44A C46A 25.3(11) . . . . ?
C41 N6 C44 C45 -123.0(6) . . . . ?
C41 N6 C44 C46 118.1(6) . . . . ?
C44A N6 C40 O6 -16.5(6) . . . . ?
C44A N6 C40 C39 157.5(4) . . . . ?
C44A N6 C41 C43 -60.8(7) . . . . ?
C44A N6 C41 C42A 55.5(8) . . . . ?
C47 C48 C49 C50 0.3(7) . . . . ?
C48 C47 C52 C51 0.7(6) . . . . ?
C48 C49 C50 C51 0.1(7) . . . . ?
C49 C50 C51 C52 -0.1(7) . . . . ?
C50 C51 C52 C47 -0.4(6) . . . . ?
C52 C47 C48 C49 -0.7(6) . . . . ?
C53 N7 C32 C31 128.5(3) . . . . ?
C53 N7 C32 C47 -103.1(3) . . . . ?
C54 N8 C55 C56 60.7(5) . . . . ?
C54 N8 C55 C57 -66.8(6) . . . . ?
C54 N8 C58 C59 -111.9(5) . . . . ?
C54 N8 C58 C60 121.2(4) . . . . ?
C55 N8 C54 O8 3.1(6) . . . . ?
C55 N8 C54 C53 -177.7(3) . . . . ?
C55 N8 C58 C59 66.3(5) . . . . ?
C55 N8 C58 C60 -60.6(5) . . . . ?
C58 N8 C54 O8 -178.7(4) . . . . ?
C58 N8 C54 C53 0.5(5) . . . . ?
C58 N8 C55 C56 -117.5(5) . . . . ?
C58 N8 C55 C57 115.0(5) . . . . ?
C44 N6 C40 O6 2.8(8) . . . . ?
C44 N6 C40 C39 176.8(5) . . . . ?
C44 N6 C41 C42 54.6(6) . . . . ?
C44 N6 C41 C43 -81.2(5) . . . . ?
